data_7027946
loop_
_publ_author_name
'Chadwick, F. Mark'
'Ashley, Andrew'
'Wildgoose, Gregory'
'Goicoechea, Jose M.'
'Randall, Simon'
'O'Hare, Dermot'

_publ_section_title
;
 Bis(permethylpentalene)uranium
;
_journal_issue 29
_journal_name_full 'Dalton Transactions'
_journal_page_first 6789
_journal_page_last 6793
_journal_paper_doi 10.1039/c0dt00012d
_journal_volume 39
_journal_year 2010
_chemical_absolute_configuration unk
_chemical_formula_moiety 'C28 H36 U'
_chemical_formula_sum 'C28 H36 U'
_chemical_formula_weight 610.60
_chemical_name_common U(Pn*)2
_chemical_name_systematic
;
U(Pn*)2
;
_space_group_IT_number 155
_symmetry_cell_setting trigonal
_symmetry_space_group_name_Hall 'R 3 2"'
_symmetry_space_group_name_H-M 'R 3 2 :H'
_atom_sites_solution_hydrogens geom
_atom_sites_solution_primary heavy
_atom_sites_solution_secondary difmap
_audit_creation_method SHELXL-97
_cell_angle_alpha 90.00
_cell_angle_beta 90.00
_cell_angle_gamma 120.00
_cell_formula_units_Z 3
_cell_length_a 9.5146(3)
_cell_length_b 9.5146(3)
_cell_length_c 22.1090(9)
_cell_measurement_reflns_used 59361
_cell_measurement_temperature 150(2)
_cell_measurement_theta_max 27.485
_cell_measurement_theta_min 5.097
_cell_volume 1733.33(10)
_computing_cell_refinement
;
KappaCCD software 'DENZO' (Otwinowski & Minor, 1996)
;
_computing_data_collection
;
KappaCCD software 'Collect' (Nonius, 2000)
;
_computing_data_reduction
;
KappaCCD software 'DENZO' (Otwinowski & Minor, 1996)
;
_computing_publication_material
;
XCIF (Sheldrick, 2001)
;
_computing_structure_refinement
;
SHELXL (Sheldrick, 1997)
;
_diffrn_ambient_temperature 150(2)
_diffrn_measured_fraction_theta_full 0.989
_diffrn_measured_fraction_theta_max 0.989
_diffrn_measurement_device_type
;
Nonius KappaCCD
;
_diffrn_measurement_method 'omega scans'
_diffrn_radiation_monochromator graphite
_diffrn_radiation_source 'fine-focus sealed tube'
_diffrn_radiation_type MoK\a
_diffrn_radiation_wavelength 0.71073
_diffrn_reflns_av_R_equivalents 0.0295
_diffrn_reflns_av_sigmaI/netI 0.0377
_diffrn_reflns_limit_h_max 12
_diffrn_reflns_limit_h_min -12
_diffrn_reflns_limit_k_max 10
_diffrn_reflns_limit_k_min -10
_diffrn_reflns_limit_l_max 27
_diffrn_reflns_limit_l_min -28
_diffrn_reflns_number 1757
_diffrn_reflns_theta_full 27.49
_diffrn_reflns_theta_max 27.49
_diffrn_reflns_theta_min 5.10
_exptl_absorpt_coefficient_mu 7.035
_exptl_absorpt_correction_T_max 0.6030
_exptl_absorpt_correction_T_min 0.2118
_exptl_absorpt_correction_type multi-scan
_exptl_absorpt_process_details
;
Denzo/Scalepack (Otwinowski & Minor, 1996)
;
_exptl_crystal_colour black
_exptl_crystal_density_diffrn 1.755
_exptl_crystal_density_meas ?
_exptl_crystal_density_method 'not measured'
_exptl_crystal_description plate
_exptl_crystal_F_000 888
_exptl_crystal_size_max 0.32
_exptl_crystal_size_mid 0.14
_exptl_crystal_size_min 0.08
_exptl_crystal_thermal_history
;
The material was crystallised at ambient temperature. A suitable crystal
was cooled to 150K at a rate of 120 Khr^-1^ for single-crystal X-ray
diffraction analysis.
;
_refine_diff_density_max 3.343
_refine_diff_density_min -1.008
_refine_diff_density_rms 0.171
_refine_ls_abs_structure_details 'Flack H D (1983), Acta Cryst. A39, 876-881'
_refine_ls_abs_structure_Flack 0.45(6)
_refine_ls_extinction_coef 0.0102(10)
_refine_ls_extinction_expression Fc^*^=kFc[1+0.001xFc^2^\l^3^/sin(2\q)]^-1/4^
_refine_ls_extinction_method SHELXL
_refine_ls_goodness_of_fit_ref 1.091
_refine_ls_hydrogen_treatment noref
_refine_ls_matrix_type full
_refine_ls_number_parameters 131
_refine_ls_number_reflns 890
_refine_ls_number_restraints 90
_refine_ls_restrained_S_all 1.053
_refine_ls_R_factor_all 0.0313
_refine_ls_R_factor_gt 0.0313
_refine_ls_shift/su_max 0.001
_refine_ls_shift/su_mean 0.000
_refine_ls_structure_factor_coef Fsqd
_refine_ls_weighting_details 'calc w=1/[\s^2^(Fo^2^)+(0.0545P)^2^+0.0000P] where P=(Fo^2^+2Fc^2^)/3'
_refine_ls_weighting_scheme calc
_refine_ls_wR_factor_gt 0.0730
_refine_ls_wR_factor_ref 0.0730
_reflns_number_gt 890
_reflns_number_total 890
_reflns_threshold_expression >2\s(I)
_cod_data_source_file C0DT00012Dsup1.cif
_cod_data_source_block mc002
_cod_depositor_comments
;
The following automatic conversions were performed:

'_symmetry_cell_setting' value 'Trigonal' changed to 'trigonal'
according to /home/saulius/struct/CIF-dictionaries/cif_core.dic
dictionary named 'cif_core.dic' version 2.4.2 from 2011-04-26.

Automatic conversion script
Id: cif_fix_values 1891 2012-01-12 08:04:46Z andrius 

The following automatic conversions were performed:

'_exptl_crystal_density_meas' value 'not measured' was changed to '?'
- the value is perceived as not measured.

Automatic conversion script
Id: cif_fix_values 3008 2015-01-20 13:52:24Z robertas 
;
_cod_original_sg_symbol_H-M 'R 3 2 '
_cod_database_code 7027946

loop_
_symmetry_equiv_pos_as_xyz
'x, y, z'
'-y, x-y, z'
'-x+y, -x, z'
'y, x, -z'
'x-y, -y, -z'
'-x, -x+y, -z'
'x+2/3, y+1/3, z+1/3'
'-y+2/3, x-y+1/3, z+1/3'
'-x+y+2/3, -x+1/3, z+1/3'
'y+2/3, x+1/3, -z+1/3'
'x-y+2/3, -y+1/3, -z+1/3'
'-x+2/3, -x+y+1/3, -z+1/3'
'x+1/3, y+2/3, z+2/3'
'-y+1/3, x-y+2/3, z+2/3'
'-x+y+1/3, -x+2/3, z+2/3'
'y+1/3, x+2/3, -z+2/3'
'x-y+1/3, -y+2/3, -z+2/3'
'-x+1/3, -x+y+2/3, -z+2/3'

loop_
_atom_site_label
_atom_site_type_symbol
_atom_site_fract_x
_atom_site_fract_y
_atom_site_fract_z
_atom_site_U_iso_or_equiv
_atom_site_adp_type
_atom_site_occupancy
_atom_site_symmetry_multiplicity
_atom_site_calc_flag
_atom_site_refinement_flags
U1 U 0.6667 0.3333 0.8333 0.0374(3) Uani 1 6 d S
C1 C 0.483(4) 0.350(4) 0.7416(9) 0.030(8) Uani 0.33 1 d PDU
C2 C 0.414(4) 0.181(4) 0.7485(7) 0.056(15) Uani 0.33 1 d PDU
C3 C 0.530(3) 0.131(4) 0.7398(8) 0.046(12) Uani 0.33 1 d PDU
C4 C 0.680(3) 0.270(3) 0.7266(7) 0.034(10) Uani 0.33 1 d PD
C5 C 0.845(3) 0.321(3) 0.7405(9) 0.043(12) Uani 0.33 1 d PDU
C6 C 0.917(3) 0.491(3) 0.7495(8) 0.032(7) Uani 0.33 1 d PDU
C7 C 0.806(3) 0.549(4) 0.7437(10) 0.028(8) Uani 0.33 1 d PDU
C8 C 0.650(3) 0.421(5) 0.7265(8) 0.058(16) Uani 0.33 1 d PDU
C9 C 0.392(5) 0.436(5) 0.7467(17) 0.054(9) Uani 0.33 1 d PDU
H9A H 0.2776 0.3614 0.7367 0.081 Uiso 0.33 1 calc PR
H9B H 0.4368 0.5277 0.7187 0.081 Uiso 0.33 1 calc PR
H9C H 0.3998 0.4752 0.7882 0.081 Uiso 0.33 1 calc PR
C10 C 0.243(3) 0.066(5) 0.7619(13) 0.053(7) Uani 0.33 1 d PD
H10A H 0.2286 -0.0430 0.7668 0.079 Uiso 0.33 1 calc PR
H10B H 0.1754 0.0656 0.7286 0.079 Uiso 0.33 1 calc PR
H10C H 0.2122 0.0984 0.7994 0.079 Uiso 0.33 1 calc PR
C11 C 0.485(6) -0.039(3) 0.7434(15) 0.095(16) Uani 0.33 1 d PDU
H11A H 0.5834 -0.0479 0.7410 0.143 Uiso 0.33 1 calc PR
H11B H 0.4129 -0.0984 0.7098 0.143 Uiso 0.33 1 calc PR
H11C H 0.4299 -0.0844 0.7818 0.143 Uiso 0.33 1 calc PR
C12 C 0.931(5) 0.231(5) 0.7457(15) 0.057(9) Uani 0.33 1 d PD
H12A H 0.8528 0.1140 0.7458 0.086 Uiso 0.33 1 calc PR
H12B H 0.9933 0.2604 0.7835 0.086 Uiso 0.33 1 calc PR
H12C H 1.0053 0.2570 0.7113 0.086 Uiso 0.33 1 calc PR
C13 C 1.088(4) 0.602(6) 0.7633(14) 0.061(9) Uani 0.33 1 d PD
H13A H 1.1402 0.5382 0.7737 0.092 Uiso 0.33 1 calc PR
H13B H 1.0969 0.6709 0.7976 0.092 Uiso 0.33 1 calc PR
H13C H 1.1420 0.6694 0.7280 0.092 Uiso 0.33 1 calc PR
C14 C 0.854(9) 0.719(5) 0.7496(17) 0.11(2) Uani 0.33 1 d PDU
H14A H 0.9724 0.7856 0.7449 0.164 Uiso 0.33 1 calc PR
H14B H 0.8230 0.7384 0.7896 0.164 Uiso 0.33 1 calc PR
H14C H 0.8007 0.7483 0.7183 0.164 Uiso 0.33 1 calc PR

loop_
_atom_site_aniso_label
_atom_site_aniso_U_11
_atom_site_aniso_U_22
_atom_site_aniso_U_33
_atom_site_aniso_U_23
_atom_site_aniso_U_13
_atom_site_aniso_U_12
U1 0.0374(3) 0.0374(3) 0.0375(3) 0.000 0.000 0.01868(14)
C1 0.038(16) 0.027(15) 0.022(10) -0.008(9) -0.022(9) 0.014(13)
C2 0.017(13) 0.09(3) 0.036(11) 0.001(15) -0.003(8) 0.01(2)
C3 0.05(2) 0.036(14) 0.054(14) 0.006(11) -0.006(10) 0.021(12)
C4 0.05(3) 0.010(11) 0.025(10) 0.000(6) -0.005(7) 0.003(19)
C5 0.033(16) 0.027(19) 0.08(2) 0.014(13) 0.005(11) 0.025(15)
C6 0.030(10) 0.045(11) 0.032(8) 0.007(6) 0.004(6) 0.027(7)
C7 0.029(16) 0.028(14) 0.039(10) 0.002(8) 0.009(7) 0.024(8)
C8 0.037(19) 0.09(4) 0.017(10) 0.031(15) 0.005(10) 0.01(3)
C9 0.063(17) 0.06(2) 0.052(18) -0.001(14) -0.027(13) 0.044(16)
C10 0.040(15) 0.078(17) 0.032(15) 0.009(12) -0.009(11) 0.024(14)
C11 0.08(3) 0.08(3) 0.052(16) 0.001(17) -0.01(3) -0.02(3)
C12 0.069(19) 0.09(3) 0.048(16) -0.014(16) -0.005(14) 0.06(2)
C13 0.050(18) 0.07(2) 0.05(2) 0.009(15) 0.010(14) 0.023(16)
C14 0.15(5) 0.10(3) 0.034(16) 0.000(17) 0.00(5) 0.03(4)

loop_
_atom_type_symbol
_atom_type_description
_atom_type_scat_dispersion_real
_atom_type_scat_dispersion_imag
_atom_type_scat_source
C C 0.0033 0.0016 'International Tables Vol C Tables 4.2.6.8 and 6.1.1.4'
H H 0.0000 0.0000 'International Tables Vol C Tables 4.2.6.8 and 6.1.1.4'
U U -9.6767 9.6646 'International Tables Vol C Tables 4.2.6.8 and 6.1.1.4'

loop_
_geom_angle_atom_site_label_1
_geom_angle_atom_site_label_2
_geom_angle_atom_site_label_3
_geom_angle
C4 U1 C8 37.2(12)
C4 U1 C3 31.3(5)
C8 U1 C3 55.1(12)
C4 U1 C7 53.9(8)
C8 U1 C7 31.5(5)
C3 U1 C7 81.6(9)
C4 U1 C5 31.7(5)
C8 U1 C5 56.6(12)
C3 U1 C5 58.1(6)
C7 U1 C5 52.3(7)
C4 U1 C1 54.1(9)
C8 U1 C1 31.1(5)
C3 U1 C1 51.3(7)
C7 U1 C1 59.5(7)
C5 U1 C1 82.7(8)
C4 U1 C6 50.2(8)
C8 U1 C6 51.7(8)
C3 U1 C6 81.4(7)
C7 U1 C6 29.9(4)
C5 U1 C6 30.0(5)
C1 U1 C6 82.8(8)
C4 U1 C2 50.8(8)
C8 U1 C2 51.0(8)
C3 U1 C2 29.8(4)
C7 U1 C2 82.5(7)
C5 U1 C2 82.2(8)
C1 U1 C2 29.4(4)
C6 U1 C2 96.6(6)
C2 C1 C8 110(3)
C2 C1 C9 124(3)
C8 C1 C9 126(4)
C2 C1 U1 78.4(10)
C8 C1 U1 66.7(10)
C9 C1 U1 123.4(11)
C1 C2 C3 112(2)
C1 C2 C10 126(2)
C3 C2 C10 123(2)
C1 C2 U1 72.2(10)
C3 C2 U1 69.6(12)
C10 C2 U1 126.4(10)
C4 C3 C11 131(3)
C2 C3 C11 121(3)
C4 C3 U1 65.6(11)
C2 C3 U1 80.6(12)
C11 C3 U1 121.6(11)
C3 C4 C5 135(2)
C3 C4 C8 107(3)
C5 C4 C8 111(2)
C3 C4 U1 83.0(12)
C5 C4 U1 83.7(10)
C8 C4 U1 74.1(11)
C6 C5 C4 104(2)
C6 C5 C12 124(3)
C4 C5 C12 132(3)
C6 C5 U1 78.5(10)
C4 C5 U1 64.6(9)
C12 C5 U1 121.0(11)
C7 C6 C5 113(2)
C7 C6 C13 121(3)
C5 C6 C13 125(3)
C7 C6 U1 70.6(12)
C5 C6 U1 71.5(10)
C6 C7 C14 123(3)
C8 C7 C14 126(3)
C6 C7 U1 79.5(13)
C8 C7 U1 68.8(11)
C14 C7 U1 123.2(17)
C7 C8 C1 141(3)
C7 C8 C4 101(3)
C1 C8 C4 104(3)
C7 C8 U1 79.7(12)
C1 C8 U1 82.3(10)
C4 C8 U1 68.6(13)
C1 C9 H9A 109.5
C1 C9 H9B 109.5
H9A C9 H9B 109.5
C1 C9 H9C 109.5
H9A C9 H9C 109.5
H9B C9 H9C 109.5
C2 C10 H10A 109.5
C2 C10 H10B 109.5
H10A C10 H10B 109.5
C2 C10 H10C 109.5
H10A C10 H10C 109.5
H10B C10 H10C 109.5
C3 C11 H11A 109.5
C3 C11 H11B 109.5
H11A C11 H11B 109.5
C3 C11 H11C 109.5
H11A C11 H11C 109.5
H11B C11 H11C 109.5
C5 C12 H12A 109.5
C5 C12 H12B 109.5
H12A C12 H12B 109.5
C5 C12 H12C 109.5
H12A C12 H12C 109.5
H12B C12 H12C 109.5
C6 C13 H13A 109.5
C6 C13 H13B 109.5
H13A C13 H13B 109.5
C6 C13 H13C 109.5
H13A C13 H13C 109.5
H13B C13 H13C 109.5
C7 C14 H14A 109.5
C7 C14 H14B 109.5
H14A C14 H14B 109.5
C7 C14 H14C 109.5
H14A C14 H14C 109.5
H14B C14 H14C 109.5

loop_
_geom_bond_atom_site_label_1
_geom_bond_atom_site_label_2
_geom_bond_distance
U1 C4 2.455(19)
U1 C8 2.54(2)
U1 C3 2.67(2)
U1 C7 2.68(3)
U1 C5 2.70(2)
U1 C1 2.74(2)
U1 C6 2.79(2)
U1 C2 2.82(2)
C1 C2 1.412(19)
C1 C8 1.426(19)
C1 C9 1.457(19)
C2 C3 1.419(18)
C2 C10 1.460(18)
C3 C4 1.402(18)
C3 C11 1.455(18)
C4 C5 1.426(19)
C4 C8 1.60(5)
C5 C6 1.423(19)
C5 C12 1.463(18)
C6 C7 1.415(18)
C6 C13 1.46(2)
C7 C8 1.421(18)
C7 C14 1.455(19)
C9 H9A 0.9800
C9 H9B 0.9800
C9 H9C 0.9800
C10 H10A 0.9800
C10 H10B 0.9800
C10 H10C 0.9800
C11 H11A 0.9800
C11 H11B 0.9800
C11 H11C 0.9800
C12 H12A 0.9800
C12 H12B 0.9800
C12 H12C 0.9800
C13 H13A 0.9800
C13 H13B 0.9800
C13 H13C 0.9800
C14 H14A 0.9800
C14 H14B 0.9800
C14 H14C 0.9800
